data_1521528
loop_
_publ_author_name
'Liu, Z.-R.'
'Xu, L.'
'Wang, L.'
'Wang, E.-B.'
'Xing, Y.'
'Lin, Y.-H.'
'Jia, H.-Q.'

_publ_section_title
;
 Synthesis, crystal structure and properties of H8 (P4 W14 O58 Na4 (H2
 O)20) (H2 O)16
;
_journal_name_full 'Gaodeng Xuexiao Huaxue Xuebao'
_journal_page_first 1842
_journal_page_last 1846
_journal_volume 20
_journal_year 1999
_chemical_formula_sum 'H80 Na4 O94 P4 W14'
_chemical_name_systematic 'H8 (P4 W14 O58 Na4 (H2 O)20) (H2 O)16'
_space_group_IT_number 2
_symmetry_space_group_name_Hall '-P 1'
_symmetry_space_group_name_H-M 'P -1'
_cell_angle_alpha 78.2
_cell_angle_beta 71.2
_cell_angle_gamma 71.62
_cell_formula_units_Z 1
_cell_length_a 11.379
_cell_length_b 13.632
_cell_length_c 16.271
_cell_volume 2252.476
_citation_journal_id_ASTM KTHPDM
_cod_data_source_file Liu_KTHPDM_1999_459.cif
_cod_data_source_block H80Na4O94P4W14
_cod_database_code 1521528

loop_
_symmetry_equiv_pos_as_xyz
x,y,z
-x,-y,-z

loop_
_atom_site_label
_atom_site_type_symbol
_atom_site_fract_x
_atom_site_fract_y
_atom_site_fract_z
_atom_site_occupancy
_atom_site_U_iso_or_equiv
O50 O-2 0.765 -0.0871 0.4595 0.5333 0.0
O35 O-2 0.2883 0.5088 0.1429 1 0.0
O22 O-2 0.115 0.2755 0.4097 1 0.0
O25 O-2 0.3546 0.1061 0.1304 1 0.0
O40 O-2 0.458 0.6958 0.0056 0.5333 0.0
O27 O-2 0.3393 0.2941 0.1663 1 0.0
O19 O-2 0.8571 0.2664 0.4548 1 0.0
O34 O-2 0.4382 0.3254 0.4854 1 0.0
O43 O-2 0.1388 0.3066 0.577 0.5333 0.0
O14 O-2 0.267 0.3125 0.8726 1 0.0
O26 O-2 0.4281 0.5287 -0.0747 1 0.0
O53 O-2 0.5121 0.0156 0.2075 0.5333 0.0
O31 O-2 0.0893 -0.051 0.262 1 0.0
O29 O-2 0.0607 0.0914 0.4327 1 0.0
O11 O-2 0.9035 0.621 0.8396 1 0.0
O37 O-2 0.5263 0.1082 0.5199 1 0.0
O15 O-2 0.279 0.289 0.0217 1 0.0
O3 O-2 0.8789 0.3508 0.1808 1 0.0
O12 O-2 0.3451 0.6781 0.7996 1 0.0
O1 O-2 0.3016 0.4753 0.6486 1 0.0
O39 O-2 0.6866 -0.0783 0.266 1 0.0
O41 O-2 0.92 -0.0457 0.1586 0.5333 0.0
P1 P+5 0.0484 0.5927 0.7859 1 0.0
O42 O-2 0.3523 0.7321 0.1798 0.5333 0.0
O33 O-2 0.2335 0.8998 0.4519 1 0.0
Na1 Na+1 0.6006 0.0044 0.3978 1 0.0
O2 O-2 0.1528 0.1934 0.264 1 0.0
O28 O-2 0.6208 0.4067 0.5141 1 0.0
O10 O-2 0.8595 0.17 0.1597 1 0.0
O51 O-2 0.2382 0.3917 0.4376 0.5333 0.0
O38 O-2 0.4162 0.095 0.3436 1 0.0
W7 W+6 0.2422 0.2271 0.1508 1 0.0
O45 O-2 0.9002 0.2498 0.633 0.5333 0.0
O44 O-2 0.0426 0.698 0.1838 0.5333 0.0
O9 O-2 0.9342 0.3722 0.3121 1 0.0
O48 O-2 0.3967 0.3053 0.3118 0.5333 0.0
O21 O-2 0.6808 0.1405 0.3208 1 0.0
W6 W+6 0.0287 0.2125 0.3772 1 0.0
O47 O-2 0.0872 0.5019 0.3567 0.5333 0.0
O16 O-2 0.0605 0.3465 -0.0078 1 0.0
W4 W+6 0.7581 0.4059 0.4296 1 0.0
O5 O-2 0.0147 0.1504 -0.0086 1 0.0
O18 O-2 0.8395 0.4653 0.471 1 0.0
O17 O-2 0.1953 0.4687 -0.0426 1 0.0
O36 O-2 0.6412 0.1359 0.1182 1 0.0
O8 O-2 0.9172 0.1738 0.3104 1 0.0
O20 O-2 0.2168 0.297 0.7233 1 0.0
O46 O-2 0.557 0.8944 0.0945 0.5333 0.0
W2 W+6 0.7698 0.2307 0.2781 1 0.0
O54 O-2 0.7564 0.0307 0.9661 0.5333 0.0
O7 O-2 0.8202 0.3374 0.0401 1 0.0
O6 O-2 0.3526 0.4785 0.7989 1 0.0
O4 O-2 0.1063 0.4736 0.801 1 0.0
O13 O-2 0.1028 0.19 0.1137 1 0.0
W3 W+6 0.2978 0.3769 0.7451 1 0.0
O24 O-2 0.697 0.3248 0.3534 1 0.0
O23 O-2 0.459 0.3007 0.7175 1 0.0
W5 W+6 0.3047 0.5685 0.8781 1 0.0
O32 O-2 0.2068 0.6196 0.2623 1 0.0
W1 W+6 0.9683 0.2342 0.0679 1 0.0
O49 O-2 0.382 0.5329 0.3289 0.5333 0.0
O52 O-2 0.0986 0.5591 0.0939 0.5333 0.0
P2 P+5 0.198 0.3554 -0.0387 1 0.0
O30 O-2 0.6132 0.1008 0.7191 1 0.0
Na2 Na+1 0.6895 0.0742 0.8426 1 0.0
